data_4334300
loop_
_publ_author_name
'Dmitri V. Konarev'
'Manabu Ishikawa'
'Salavat S. Khasanov'
'Akihiro Otsuka'
'Hideki Yamochi'
'Gunzi Saito'
'Rimma N. Lyubovskaya'

_publ_contact_author_address
;
Institute of Problems of Chemical Physics, RAS,
Chernogolovka, 142432, Russia
;
_publ_contact_author_email konarev@icp.ac.ru
_publ_contact_author_name 'Konarev, Dmitri V.'
_publ_section_title
;
 Synthesis, Structural and Magnetic Properties of Ternary Complexes of
 (Me4P+).{[Fe(I)Pc(-2)]-}.Triptycene and
 (Me4P+).{[Fe(I)Pc(-2)]-}.(N,N,N',N'-Tetrabenzyl-p-phenylenediamine)0.5
 with Iron(I) Phthalocyanine Anions
;
_journal_name_full 'Inorganic Chemistry'
_journal_page_first 3851
_journal_page_last 3859
_journal_paper_doi 10.1021/ic3025364
_journal_volume 52
_journal_year 2013
_chemical_formula_sum 'C53 H44 Fe N9 P'
_chemical_formula_weight 893.79
_chemical_name_systematic
;
 ?
;
_space_group_IT_number 14
_symmetry_cell_setting monoclinic
_symmetry_space_group_name_Hall '-P 2yn'
_symmetry_space_group_name_H-M 'P 1 21/n 1'
_atom_sites_solution_hydrogens geom
_atom_sites_solution_primary direct
_atom_sites_solution_secondary difmap
_audit_creation_method SHELXL-97
_cell_angle_alpha 90.00
_cell_angle_beta 96.672(2)
_cell_angle_gamma 90.00
_cell_formula_units_Z 4
_cell_length_a 13.1296(17)
_cell_length_b 12.7055(16)
_cell_length_c 25.672(3)
_cell_measurement_reflns_used 1121
_cell_measurement_temperature 180
_cell_measurement_theta_max 18.42
_cell_measurement_theta_min 2.44
_cell_volume 4253.6(9)
_computing_cell_refinement 'Bruker SAINT'
_computing_data_collection 'Bruker APEX2'
_computing_data_reduction 'Bruker SAINT'
_computing_molecular_graphics 'Yadokari-XG 2009 (Wakita Nemoto et al., 2009)'
_computing_publication_material 'Yadokari-XG 2009 (Wakita,Nemoto et al., 2009)'
_computing_structure_refinement 'SHELXL-97 (Sheldrick, 1997)'
_computing_structure_solution 'sir 2004'
_diffrn_ambient_temperature 180(2)
_diffrn_detector_area_resol_mean 8.3333
_diffrn_measured_fraction_theta_full 0.997
_diffrn_measured_fraction_theta_max 0.997
_diffrn_measurement_device_type 'Bruker Smart ApexII'
_diffrn_measurement_method '\f and \w scans'
_diffrn_radiation_monochromator graphte
_diffrn_radiation_source 'sealed x-ray tube'
_diffrn_radiation_type MoK\a
_diffrn_radiation_wavelength 0.71073
_diffrn_reflns_av_R_equivalents 0.1492
_diffrn_reflns_av_sigmaI/netI 0.2503
_diffrn_reflns_limit_h_max 16
_diffrn_reflns_limit_h_min -14
_diffrn_reflns_limit_k_max 15
_diffrn_reflns_limit_k_min -14
_diffrn_reflns_limit_l_max 27
_diffrn_reflns_limit_l_min -32
_diffrn_reflns_number 22449
_diffrn_reflns_theta_full 26.37
_diffrn_reflns_theta_max 26.37
_diffrn_reflns_theta_min 1.67
_diffrn_standards_number 0
_exptl_absorpt_coefficient_mu 0.443
_exptl_absorpt_correction_T_max 0.9912
_exptl_absorpt_correction_T_min 0.7206
_exptl_absorpt_correction_type numerical
_exptl_absorpt_process_details SADABS
_exptl_crystal_colour black
_exptl_crystal_density_diffrn 1.396
_exptl_crystal_description platelet
_exptl_crystal_F_000 1864
_exptl_crystal_size_max 0.10
_exptl_crystal_size_mid 0.10
_exptl_crystal_size_min 0.02
_refine_diff_density_max 0.462
_refine_diff_density_min -0.555
_refine_diff_density_rms 0.068
_refine_ls_extinction_method none
_refine_ls_goodness_of_fit_ref 0.714
_refine_ls_hydrogen_treatment constr
_refine_ls_matrix_type full
_refine_ls_number_parameters 581
_refine_ls_number_reflns 8665
_refine_ls_number_restraints 0
_refine_ls_restrained_S_all 0.714
_refine_ls_R_factor_all 0.1714
_refine_ls_R_factor_gt 0.0515
_refine_ls_shift/su_max 0.000
_refine_ls_shift/su_mean 0.000
_refine_ls_structure_factor_coef Fsqd
_refine_ls_weighting_details 'calc w=1/[\s^2^(Fo^2^)+(0.0161P)^2^+0.0000P] where P=(Fo^2^+2Fc^2^)/3'
_refine_ls_weighting_scheme calc
_refine_ls_wR_factor_gt 0.0814
_refine_ls_wR_factor_ref 0.1087
_reflns_number_gt 3173
_reflns_number_total 8665
_reflns_threshold_expression >2sigma(I)
_cod_data_source_file ic3025364_si_003_2.cif
_cod_data_source_block FePc_Me4P_TBPDA_180K
_cod_original_cell_volume 4253.5(9)
_cod_original_sg_symbol_H-M 'P 21/n'
_cod_database_code 4334300

loop_
_symmetry_equiv_pos_as_xyz
'x, y, z'
'-x+1/2, y+1/2, -z+1/2'
'-x, -y, -z'
'x-1/2, -y-1/2, z-1/2'

loop_
_atom_site_label
_atom_site_type_symbol
_atom_site_fract_x
_atom_site_fract_y
_atom_site_fract_z
_atom_site_U_iso_or_equiv
_atom_site_adp_type
_atom_site_occupancy
_atom_site_symmetry_multiplicity
_atom_site_calc_flag
_atom_site_refinement_flags
Fe1 Fe 0.55832(5) 0.11372(5) 0.49985(2) 0.02455(17) Uani 1 1 d .
P1 P 0.52973(12) 0.35109(10) 0.33040(5) 0.0479(4) Uani 1 1 d .
N101 N 0.6959(3) 0.1255(3) 0.53275(12) 0.0232(9) Uani 1 1 d .
N103 N 0.4215(3) 0.1125(3) 0.46558(12) 0.0224(8) Uani 1 1 d .
N107 N 0.3261(3) 0.1744(3) 0.53558(13) 0.0258(9) Uani 1 1 d .
N106 N 0.6685(3) 0.1767(3) 0.62145(13) 0.0262(9) Uani 1 1 d .
N104 N 0.6092(3) 0.0778(2) 0.43445(12) 0.0228(9) Uani 1 1 d .
N102 N 0.5086(3) 0.1606(2) 0.56374(12) 0.0228(9) Uani 1 1 d .
C109 C 0.3325(3) 0.1436(3) 0.48681(16) 0.0252(11) Uani 1 1 d .
N108 N 0.4498(3) 0.0624(3) 0.37629(12) 0.0259(9) Uani 1 1 d .
C104 C 0.7279(3) 0.1512(3) 0.58473(16) 0.0250(11) Uani 1 1 d .
C102 C 0.8748(3) 0.1235(3) 0.54729(16) 0.0264(11) Uani 1 1 d .
C112 C 0.3897(3) 0.0886(3) 0.41291(16) 0.0252(11) Uani 1 1 d .
C111 C 0.2807(3) 0.1032(3) 0.40131(15) 0.0244(11) Uani 1 1 d .
C105 C 0.5669(4) 0.1817(3) 0.61063(16) 0.0272(11) Uani 1 1 d .
C116 C 0.7110(4) 0.0735(3) 0.42546(17) 0.0277(11) Uani 1 1 d .
C113 C 0.5502(4) 0.0591(3) 0.38714(16) 0.0255(11) Uani 1 1 d .
C126 C 0.0757(4) 0.1499(3) 0.40407(18) 0.0348(12) Uani 1 1 d .
H126 H 0.0015 0.1669 0.4046 0.042 Uiso 1 1 calc R
N105 N 0.7933(3) 0.0858(3) 0.45969(13) 0.0284(9) Uani 1 1 d .
C115 C 0.7161(4) 0.0519(3) 0.37027(16) 0.0264(11) Uani 1 1 d .
C101 C 0.7863(3) 0.1094(3) 0.50963(17) 0.0257(11) Uani 1 1 d .
C132 C 0.8004(3) 0.0450(3) 0.34153(17) 0.0299(12) Uani 1 1 d .
H132 H 0.8722 0.0536 0.3587 0.036 Uiso 1 1 calc R
C103 C 0.8388(3) 0.1512(3) 0.59439(16) 0.0262(11) Uani 1 1 d .
N21 N 0.7150(3) 0.5102(3) 0.53033(14) 0.0350(10) Uani 1 1 d .
C108 C 0.4068(4) 0.1799(3) 0.57052(16) 0.0248(11) Uani 1 1 d .
C110 C 0.2460(3) 0.1407(3) 0.44713(16) 0.0259(11) Uani 1 1 d .
C121 C 0.5206(4) 0.2420(3) 0.70228(16) 0.0323(12) Uani 1 1 d .
H121 H 0.5924 0.2440 0.7202 0.039 Uiso 1 1 calc R
C114 C 0.6181(3) 0.0410(3) 0.34635(16) 0.0252(11) Uani 1 1 d .
C106 C 0.5005(4) 0.2145(3) 0.64933(16) 0.0251(11) Uani 1 1 d .
C129 C 0.5962(4) 0.0210(3) 0.29233(16) 0.0315(12) Uani 1 1 d .
H129 H 0.5243 0.0122 0.2752 0.038 Uiso 1 1 calc R
C131 C 0.7793(4) 0.0257(3) 0.28794(17) 0.0358(13) Uani 1 1 d .
H131 H 0.8375 0.0203 0.2662 0.043 Uiso 1 1 calc R
C130 C 0.6799(4) 0.0140(3) 0.26406(17) 0.0336(12) Uani 1 1 d .
H130 H 0.6681 0.0001 0.2255 0.040 Uiso 1 1 calc R
C125 C 0.1428(3) 0.1655(3) 0.44846(17) 0.0297(11) Uani 1 1 d .
H125 H 0.1183 0.1940 0.4811 0.036 Uiso 1 1 calc R
C21 C 0.6100(4) 0.5044(3) 0.51486(17) 0.0318(12) Uani 1 1 d .
C127 C 0.1094(4) 0.1106(4) 0.35801(18) 0.0370(12) Uani 1 1 d .
H127 H 0.0591 0.0992 0.3262 0.044 Uiso 1 1 calc R
C122 C 0.4382(4) 0.2662(3) 0.72899(17) 0.0349(12) Uani 1 1 d .
H122 H 0.4500 0.2836 0.7672 0.042 Uiso 1 1 calc R
C118 C 1.0465(4) 0.1345(3) 0.58787(18) 0.0376(13) Uani 1 1 d .
H118 H 1.1219 0.1280 0.5860 0.045 Uiso 1 1 calc R
C107 C 0.4016(4) 0.2138(3) 0.62445(16) 0.0262(11) Uani 1 1 d .
C24 C 0.7843(4) 0.5700(3) 0.50064(17) 0.0410(13) Uani 1 1 d .
H24A H 0.8421 0.5975 0.5257 0.049 Uiso 1 1 calc R
H24B H 0.7462 0.6321 0.4843 0.049 Uiso 1 1 calc R
C117 C 0.9789(3) 0.1147(3) 0.54400(17) 0.0315(11) Uani 1 1 d .
H117 H 1.0045 0.0941 0.5102 0.038 Uiso 1 1 calc R
C22 C 0.5604(4) 0.5645(3) 0.47324(16) 0.0329(12) Uani 1 1 d .
H22A H 0.6026 0.6120 0.4533 0.039 Uiso 1 1 calc R
C120 C 0.9073(4) 0.1704(3) 0.63893(18) 0.0353(12) Uani 1 1 d .
H120 H 0.8818 0.1886 0.6730 0.042 Uiso 1 1 calc R
C124 C 0.3179(4) 0.2410(3) 0.65067(17) 0.0334(12) Uani 1 1 d .
H124 H 0.2464 0.2419 0.6323 0.040 Uiso 1 1 calc R
C128 C 0.2116(4) 0.0875(3) 0.35645(16) 0.0306(12) Uani 1 1 d .
H128 H 0.2359 0.0598 0.3236 0.037 Uiso 1 1 calc R
C34 C 0.8034(4) 0.6208(4) 0.68925(18) 0.0459(14) Uani 1 1 d .
H34A H 0.8161 0.6971 0.6970 0.055 Uiso 1 1 calc R
C37 C 0.7682(3) 0.4105(4) 0.66666(17) 0.0368(13) Uani 1 1 d .
H37 H 0.7549 0.3342 0.6589 0.044 Uiso 1 1 calc R
C23 C 0.5442(4) 0.4396(3) 0.54114(16) 0.0343(12) Uani 1 1 d .
H23 H 0.5748 0.3953 0.5712 0.041 Uiso 1 1 calc R
C32 C 0.7701(4) 0.4811(4) 0.62608(17) 0.0345(12) Uani 1 1 d .
C25 C 0.8288(4) 0.5089(4) 0.45796(17) 0.0357(13) Uani 1 1 d .
C123 C 0.3384(4) 0.2668(3) 0.70319(17) 0.0374(13) Uani 1 1 d .
H123 H 0.2802 0.2863 0.7232 0.045 Uiso 1 1 calc R
C26 C 0.8158(4) 0.4023(4) 0.45013(18) 0.0428(13) Uani 1 1 d .
H26 H 0.7697 0.3627 0.4715 0.051 Uiso 1 1 calc R
C36 C 0.7846(4) 0.4449(4) 0.71810(17) 0.0434(14) Uani 1 1 d .
H36 H 0.7830 0.3929 0.7472 0.052 Uiso 1 1 calc R
C119 C 1.0109(4) 0.1639(3) 0.63514(18) 0.0394(13) Uani 1 1 d .
H119 H 1.0612 0.1802 0.6664 0.047 Uiso 1 1 calc R
C28 C 0.9273(4) 0.4025(5) 0.3835(2) 0.0608(16) Uani 1 1 d .
H28 H 0.9633 0.3639 0.3571 0.073 Uiso 1 1 calc R
C31 C 0.7643(4) 0.4402(4) 0.57008(16) 0.0428(14) Uani 1 1 d .
H31B H 0.8355 0.4257 0.5619 0.051 Uiso 1 1 calc R
H31A H 0.7264 0.3718 0.5680 0.051 Uiso 1 1 calc R
C14 C 0.5228(4) 0.3293(3) 0.39790(15) 0.0589(17) Uani 1 1 d .
H14A H 0.4500 0.3360 0.4054 0.088 Uiso 1 1 calc R
H14B H 0.5660 0.3826 0.4189 0.088 Uiso 1 1 calc R
H14C H 0.5486 0.2570 0.4076 0.088 Uiso 1 1 calc R
C35 C 0.8030(4) 0.5494(4) 0.73003(18) 0.0448(14) Uani 1 1 d .
H35 H 0.8159 0.5733 0.7673 0.054 Uiso 1 1 calc R
C27 C 0.8650(4) 0.3486(4) 0.4134(2) 0.0545(16) Uani 1 1 d .
H27 H 0.8551 0.2710 0.4087 0.065 Uiso 1 1 calc R
C30 C 0.8921(4) 0.5630(4) 0.4271(2) 0.0508(15) Uani 1 1 d .
H30 H 0.9027 0.6405 0.4319 0.061 Uiso 1 1 calc R
C33 C 0.7861(4) 0.5866(4) 0.63759(17) 0.0408(13) Uani 1 1 d .
H33 H 0.7852 0.6388 0.6084 0.049 Uiso 1 1 calc R
C29 C 0.9408(4) 0.5090(5) 0.3896(2) 0.0585(17) Uani 1 1 d .
H29 H 0.9854 0.5481 0.3672 0.070 Uiso 1 1 calc R
C11 C 0.4971(4) 0.4839(4) 0.31455(19) 0.0669(18) Uani 1 1 d .
H11A H 0.4960 0.4948 0.2759 0.100 Uiso 1 1 calc R
H11B H 0.5491 0.5318 0.3337 0.100 Uiso 1 1 calc R
H11C H 0.4278 0.4999 0.3252 0.100 Uiso 1 1 calc R
C12 C 0.6565(4) 0.3249(4) 0.3150(2) 0.0656(18) Uani 1 1 d .
H12A H 0.6738 0.2493 0.3224 0.098 Uiso 1 1 calc R
H12B H 0.7064 0.3708 0.3369 0.098 Uiso 1 1 calc R
H12C H 0.6603 0.3399 0.2770 0.098 Uiso 1 1 calc R
C13 C 0.4438(4) 0.2657(4) 0.29257(17) 0.0636(17) Uani 1 1 d .
H13A H 0.4521 0.1925 0.3068 0.095 Uiso 1 1 calc R
H13B H 0.4589 0.2665 0.2553 0.095 Uiso 1 1 calc R
H13C H 0.3717 0.2899 0.2943 0.095 Uiso 1 1 calc R

loop_
_atom_site_aniso_label
_atom_site_aniso_U_11
_atom_site_aniso_U_22
_atom_site_aniso_U_33
_atom_site_aniso_U_23
_atom_site_aniso_U_13
_atom_site_aniso_U_12
Fe1 0.0222(4) 0.0267(4) 0.0242(3) 0.0005(3) 0.0007(3) 0.0004(3)
P1 0.0538(11) 0.0393(9) 0.0514(9) 0.0127(7) 0.0098(8) 0.0087(8)
N101 0.019(2) 0.026(2) 0.023(2) 0.0034(17) -0.0052(18) 0.0024(17)
N103 0.017(2) 0.028(2) 0.022(2) 0.0020(17) -0.0002(18) -0.0036(18)
N107 0.025(2) 0.029(2) 0.023(2) -0.0023(17) 0.0010(19) -0.0043(18)
N106 0.027(3) 0.025(2) 0.025(2) -0.0005(17) -0.003(2) 0.0011(18)
N104 0.025(2) 0.024(2) 0.020(2) 0.0001(16) 0.0036(19) 0.0015(17)
N102 0.022(2) 0.019(2) 0.026(2) 0.0002(16) 0.0010(19) 0.0030(17)
C109 0.025(3) 0.024(3) 0.027(3) 0.005(2) 0.004(2) 0.001(2)
N108 0.027(3) 0.027(2) 0.023(2) -0.0005(17) 0.0025(19) -0.0007(18)
C104 0.022(3) 0.024(3) 0.028(3) 0.001(2) -0.002(2) -0.002(2)
C102 0.023(3) 0.023(3) 0.032(3) 0.002(2) -0.001(2) -0.002(2)
C112 0.025(3) 0.022(3) 0.028(3) 0.003(2) -0.001(2) -0.004(2)
C111 0.022(3) 0.025(3) 0.025(2) 0.007(2) -0.003(2) -0.001(2)
C105 0.029(3) 0.027(3) 0.026(3) 0.000(2) 0.003(3) 0.003(2)
C116 0.025(3) 0.025(3) 0.033(3) 0.008(2) 0.003(2) 0.003(2)
C113 0.027(3) 0.019(3) 0.031(3) 0.003(2) 0.006(2) -0.003(2)
C126 0.019(3) 0.033(3) 0.051(3) 0.001(3) -0.001(3) 0.003(2)
N105 0.024(2) 0.033(2) 0.027(2) -0.0005(17) 0.0012(19) -0.0017(18)
C115 0.031(3) 0.023(3) 0.025(3) 0.002(2) 0.005(2) -0.001(2)
C101 0.020(3) 0.025(3) 0.030(3) 0.007(2) -0.005(2) -0.001(2)
C132 0.021(3) 0.031(3) 0.037(3) -0.001(2) 0.003(2) -0.003(2)
C103 0.024(3) 0.024(3) 0.029(3) -0.001(2) -0.006(2) 0.000(2)
N21 0.033(3) 0.035(3) 0.037(2) 0.0067(19) 0.000(2) -0.001(2)
C108 0.029(3) 0.022(3) 0.024(3) 0.002(2) 0.003(2) -0.001(2)
C110 0.022(3) 0.029(3) 0.027(3) 0.005(2) 0.003(2) 0.000(2)
C121 0.032(3) 0.031(3) 0.031(3) 0.001(2) -0.006(3) 0.001(2)
C114 0.027(3) 0.021(3) 0.028(3) 0.005(2) 0.005(2) 0.001(2)
C106 0.028(3) 0.021(3) 0.027(3) -0.003(2) 0.007(2) 0.000(2)
C129 0.030(3) 0.030(3) 0.032(3) 0.002(2) -0.004(3) 0.000(2)
C131 0.036(4) 0.037(3) 0.036(3) -0.004(2) 0.017(3) 0.002(3)
C130 0.033(3) 0.038(3) 0.031(3) 0.001(2) 0.008(3) 0.004(2)
C125 0.023(3) 0.030(3) 0.036(3) 0.000(2) 0.003(3) 0.000(2)
C21 0.042(4) 0.026(3) 0.026(3) -0.006(2) -0.001(3) 0.002(2)
C127 0.026(3) 0.043(3) 0.038(3) 0.008(3) -0.010(2) -0.002(3)
C122 0.043(4) 0.041(3) 0.022(3) -0.003(2) 0.007(3) -0.003(3)
C118 0.018(3) 0.040(3) 0.053(3) 0.002(3) -0.003(3) -0.001(2)
C107 0.031(3) 0.020(3) 0.027(3) 0.003(2) 0.000(2) 0.002(2)
C24 0.038(4) 0.037(3) 0.046(3) 0.001(3) -0.004(3) -0.003(3)
C117 0.022(3) 0.031(3) 0.041(3) 0.002(2) 0.003(2) 0.001(2)
C22 0.040(4) 0.028(3) 0.031(3) 0.000(2) 0.006(3) -0.004(2)
C120 0.032(3) 0.036(3) 0.037(3) -0.003(2) 0.002(3) 0.000(2)
C124 0.026(3) 0.038(3) 0.037(3) -0.008(2) 0.005(3) -0.001(2)
C128 0.033(3) 0.030(3) 0.028(3) 0.003(2) 0.001(2) 0.000(2)
C34 0.057(4) 0.035(3) 0.045(3) -0.002(3) 0.000(3) -0.008(3)
C37 0.036(3) 0.033(3) 0.041(3) -0.002(2) 0.000(3) 0.000(2)
C23 0.042(4) 0.028(3) 0.031(3) 0.005(2) -0.005(3) -0.005(2)
C32 0.024(3) 0.042(3) 0.037(3) -0.005(3) 0.001(3) -0.003(2)
C25 0.028(3) 0.044(4) 0.033(3) -0.001(3) -0.003(3) 0.002(3)
C123 0.039(4) 0.037(3) 0.039(3) -0.008(2) 0.015(3) -0.003(3)
C26 0.039(3) 0.043(4) 0.048(3) 0.003(3) 0.010(3) 0.004(3)
C36 0.051(4) 0.045(3) 0.035(3) 0.006(3) 0.007(3) 0.002(3)
C119 0.035(4) 0.046(3) 0.034(3) -0.004(2) -0.011(3) -0.002(3)
C28 0.048(4) 0.074(5) 0.061(4) -0.006(4) 0.009(3) 0.011(4)
C31 0.038(4) 0.041(3) 0.047(3) 0.000(3) -0.008(3) 0.005(3)
C14 0.103(5) 0.033(3) 0.042(3) 0.000(2) 0.013(3) -0.001(3)
C35 0.055(4) 0.046(4) 0.033(3) -0.005(3) 0.002(3) -0.003(3)
C27 0.051(4) 0.048(4) 0.067(4) -0.015(3) 0.020(3) -0.001(3)
C30 0.054(4) 0.043(3) 0.055(4) 0.009(3) 0.004(3) 0.001(3)
C33 0.048(4) 0.039(3) 0.034(3) 0.004(2) -0.001(3) -0.004(3)
C29 0.047(4) 0.077(5) 0.055(4) 0.015(3) 0.017(3) 0.002(3)
C11 0.076(5) 0.045(4) 0.086(4) 0.032(3) 0.033(4) 0.012(3)
C12 0.049(4) 0.056(4) 0.096(4) 0.031(3) 0.025(4) 0.015(3)
C13 0.075(5) 0.070(4) 0.044(3) 0.003(3) -0.003(3) 0.007(4)

loop_
_atom_type_symbol
_atom_type_description
_atom_type_scat_dispersion_real
_atom_type_scat_dispersion_imag
_atom_type_scat_source
C C 0.0033 0.0016 'International Tables Vol C Tables 4.2.6.8 and 6.1.1.4'
H H 0.0000 0.0000 'International Tables Vol C Tables 4.2.6.8 and 6.1.1.4'
N N 0.0061 0.0033 'International Tables Vol C Tables 4.2.6.8 and 6.1.1.4'
P P 0.1023 0.0942 'International Tables Vol C Tables 4.2.6.8 and 6.1.1.4'
Fe Fe 0.3463 0.8444 'International Tables Vol C Tables 4.2.6.8 and 6.1.1.4'

loop_
_geom_angle_atom_site_label_1
_geom_angle_atom_site_label_2
_geom_angle_atom_site_label_3
_geom_angle
_geom_angle_site_symmetry_1
N103 Fe1 N101 175.78(14) .
N103 Fe1 N102 90.04(14) .
N101 Fe1 N102 89.77(14) .
N103 Fe1 N104 89.99(14) .
N101 Fe1 N104 89.88(14) .
N102 Fe1 N104 175.66(14) .
C14 P1 C13 109.8(2) .
C14 P1 C11 109.5(2) .
C13 P1 C11 109.6(3) .
C14 P1 C12 110.1(3) .
C13 P1 C12 108.4(3) .
C11 P1 C12 109.4(2) .
C104 N101 C101 105.3(4) .
C104 N101 Fe1 127.5(3) .
C101 N101 Fe1 127.2(3) .
C112 N103 C109 105.6(4) .
C112 N103 Fe1 127.3(3) .
C109 N103 Fe1 127.0(3) .
C108 N107 C109 121.9(4) .
C105 N106 C104 121.3(4) .
C113 N104 C116 107.5(4) .
C113 N104 Fe1 126.0(3) .
C116 N104 Fe1 126.3(3) .
C105 N102 C108 107.6(4) .
C105 N102 Fe1 126.5(3) .
C108 N102 Fe1 125.9(3) .
N107 C109 N103 126.7(4) .
N107 C109 C110 123.2(4) .
N103 C109 C110 110.1(4) .
C113 N108 C112 121.1(4) .
N106 C104 N101 126.8(4) .
N106 C104 C103 122.6(4) .
N101 C104 C103 110.5(4) .
C117 C102 C103 120.6(4) .
C117 C102 C101 132.7(4) .
C103 C102 C101 106.7(4) .
N108 C112 N103 126.8(4) .
N108 C112 C111 122.7(4) .
N103 C112 C111 110.4(4) .
C110 C111 C128 120.0(4) .
C110 C111 C112 106.5(4) .
C128 C111 C112 133.5(4) .
N106 C105 N102 128.0(4) .
N106 C105 C106 122.4(4) .
N102 C105 C106 109.6(4) .
N105 C116 N104 128.0(4) .
N105 C116 C115 123.0(4) .
N104 C116 C115 108.9(4) .
N108 C113 N104 128.7(4) .
N108 C113 C114 122.0(4) .
N104 C113 C114 109.2(4) .
C125 C126 C127 121.2(4) .
C125 C126 H126 119.4 .
C127 C126 H126 119.4 .
C116 N105 C101 121.6(4) .
C114 C115 C132 121.1(4) .
C114 C115 C116 108.1(4) .
C132 C115 C116 130.8(4) .
N105 C101 N101 126.7(4) .
N105 C101 C102 122.4(4) .
N101 C101 C102 110.8(4) .
C131 C132 C115 116.9(4) .
C131 C132 H132 121.6 .
C115 C132 H132 121.6 .
C120 C103 C102 120.4(4) .
C120 C103 C104 132.9(4) .
C102 C103 C104 106.6(4) .
C21 N21 C31 121.0(4) .
C21 N21 C24 122.2(4) .
C31 N21 C24 115.5(4) .
N107 C108 N102 128.2(4) .
N107 C108 C107 122.9(4) .
N102 C108 C107 108.8(4) .
C111 C110 C125 120.8(4) .
C111 C110 C109 107.4(4) .
C125 C110 C109 131.8(4) .
C122 C121 C106 117.9(5) .
C122 C121 H121 121.1 .
C106 C121 H121 121.1 .
C115 C114 C129 122.3(4) .
C115 C114 C113 106.3(4) .
C129 C114 C113 131.3(4) .
C107 C106 C121 120.9(4) .
C107 C106 C105 106.8(4) .
C121 C106 C105 132.3(5) .
C130 C129 C114 116.3(4) .
C130 C129 H129 121.8 .
C114 C129 H129 121.8 .
C130 C131 C132 121.7(4) .
C130 C131 H131 119.1 .
C132 C131 H131 119.1 .
C131 C130 C129 121.6(4) .
C131 C130 H130 119.2 .
C129 C130 H130 119.2 .
C126 C125 C110 118.6(4) .
C126 C125 H125 120.7 .
C110 C125 H125 120.7 .
N21 C21 C22 122.9(4) .
N21 C21 C23 122.1(4) .
C22 C21 C23 115.0(5) .
C128 C127 C126 120.3(4) .
C128 C127 H127 119.9 .
C126 C127 H127 119.9 .
C121 C122 C123 120.7(4) .
C121 C122 H122 119.6 .
C123 C122 H122 119.6 .
C117 C118 C119 120.7(4) .
C117 C118 H118 119.6 .
C119 C118 H118 119.6 .
C106 C107 C124 121.7(4) .
C106 C107 C108 107.2(4) .
C124 C107 C108 131.0(4) .
N21 C24 C25 115.2(4) .
N21 C24 H24A 108.5 .
C25 C24 H24A 108.5 .
N21 C24 H24B 108.5 .
C25 C24 H24B 108.5 .
H24A C24 H24B 107.5 .
C118 C117 C102 118.9(4) .
C118 C117 H117 120.5 .
C102 C117 H117 120.5 .
C23 C22 C21 122.7(4) 3_666
C23 C22 H22A 118.7 3_666
C21 C22 H22A 118.7 .
C119 C120 C103 118.7(4) .
C119 C120 H120 120.6 .
C103 C120 H120 120.6 .
C123 C124 C107 116.9(5) .
C123 C124 H124 121.5 .
C107 C124 H124 121.5 .
C127 C128 C111 119.2(4) .
C127 C128 H128 120.4 .
C111 C128 H128 120.4 .
C35 C34 C33 120.1(5) .
C35 C34 H34A 119.9 .
C33 C34 H34A 119.9 .
C32 C37 C36 120.1(4) .
C32 C37 H37 120.0 .
C36 C37 H37 120.0 .
C22 C23 C21 122.4(4) 3_666
C22 C23 H23 118.8 3_666
C21 C23 H23 118.8 .
C37 C32 C33 119.1(4) .
C37 C32 C31 119.3(4) .
C33 C32 C31 121.4(4) .
C26 C25 C30 118.2(5) .
C26 C25 C24 124.0(4) .
C30 C25 C24 117.7(5) .
C124 C123 C122 121.8(4) .
C124 C123 H123 119.1 .
C122 C123 H123 119.1 .
C25 C26 C27 121.7(5) .
C25 C26 H26 119.2 .
C27 C26 H26 119.2 .
C35 C36 C37 121.4(4) .
C35 C36 H36 119.3 .
C37 C36 H36 119.3 .
C120 C119 C118 120.6(4) .
C120 C119 H119 119.7 .
C118 C119 H119 119.7 .
C27 C28 C29 120.5(5) .
C27 C28 H28 119.8 .
C29 C28 H28 119.8 .
N21 C31 C32 115.2(4) .
N21 C31 H31B 108.5 .
C32 C31 H31B 108.5 .
N21 C31 H31A 108.5 .
C32 C31 H31A 108.5 .
H31B C31 H31A 107.5 .
P1 C14 H14A 109.5 .
P1 C14 H14B 109.5 .
H14A C14 H14B 109.5 .
P1 C14 H14C 109.5 .
H14A C14 H14C 109.5 .
H14B C14 H14C 109.5 .
C36 C35 C34 118.6(4) .
C36 C35 H35 120.7 .
C34 C35 H35 120.7 .
C28 C27 C26 119.5(5) .
C28 C27 H27 120.2 .
C26 C27 H27 120.2 .
C25 C30 C29 120.1(5) .
C25 C30 H30 120.0 .
C29 C30 H30 120.0 .
C32 C33 C34 120.7(4) .
C32 C33 H33 119.6 .
C34 C33 H33 119.6 .
C28 C29 C30 120.0(5) .
C28 C29 H29 120.0 .
C30 C29 H29 120.0 .
P1 C11 H11A 109.5 .
P1 C11 H11B 109.5 .
H11A C11 H11B 109.5 .
P1 C11 H11C 109.5 .
H11A C11 H11C 109.5 .
H11B C11 H11C 109.5 .
P1 C12 H12A 109.5 .
P1 C12 H12B 109.5 .
H12A C12 H12B 109.5 .
P1 C12 H12C 109.5 .
H12A C12 H12C 109.5 .
H12B C12 H12C 109.5 .
P1 C13 H13A 109.5 .
P1 C13 H13B 109.5 .
H13A C13 H13B 109.5 .
P1 C13 H13C 109.5 .
H13A C13 H13C 109.5 .
H13B C13 H13C 109.5 .

loop_
_geom_bond_atom_site_label_1
_geom_bond_atom_site_label_2
_geom_bond_distance
_geom_bond_site_symmetry_2
Fe1 N103 1.907(3) .
Fe1 N101 1.909(3) .
Fe1 N102 1.929(3) .
Fe1 N104 1.932(3) .
P1 C14 1.768(4) .
P1 C13 1.772(5) .
P1 C11 1.777(5) .
P1 C12 1.787(5) .
N101 C104 1.391(5) .
N101 C101 1.402(5) .
N103 C112 1.401(5) .
N103 C109 1.402(5) .
N107 C108 1.309(5) .
N107 C109 1.324(4) .
N106 C105 1.331(5) .
N106 C104 1.332(5) .
N104 C113 1.383(5) .
N104 C116 1.384(5) .
N102 C105 1.376(5) .
N102 C108 1.389(5) .
C109 C110 1.435(6) .
N108 C113 1.316(5) .
N108 C112 1.338(5) .
C104 C103 1.448(6) .
C102 C117 1.384(6) .
C102 C103 1.393(5) .
C102 C101 1.434(5) .
C112 C111 1.439(5) .
C111 C110 1.394(5) .
C111 C128 1.395(5) .
C105 C106 1.457(5) .
C116 N105 1.320(5) .
C116 C115 1.452(5) .
C113 C114 1.469(5) .
C126 C125 1.371(5) .
C126 C127 1.402(5) .
C126 H126 1.0000 .
N105 C101 1.330(5) .
C115 C114 1.367(6) .
C115 C132 1.402(5) .
C132 C131 1.393(5) .
C132 H132 1.0000 .
C103 C120 1.391(6) .
N21 C21 1.392(6) .
N21 C31 1.448(5) .
N21 C24 1.466(5) .
C108 C107 1.459(5) .
C110 C125 1.395(6) .
C121 C122 1.382(6) .
C121 C106 1.399(5) .
C121 H121 1.0000 .
C114 C129 1.406(5) .
C106 C107 1.379(6) .
C129 C130 1.389(5) .
C129 H129 1.0000 .
C131 C130 1.383(6) .
C131 H131 1.0000 .
C130 H130 1.0000 .
C125 H125 1.0000 .
C21 C22 1.410(5) .
C21 C23 1.419(6) .
C127 C128 1.379(6) .
C127 H127 1.0000 .
C122 C123 1.398(6) .
C122 H122 1.0000 .
C118 C117 1.374(5) .
C118 C119 1.400(5) .
C118 H118 1.0000 .
C107 C124 1.398(5) .
C24 C25 1.514(6) .
C24 H24A 1.0000 .
C24 H24B 1.0000 .
C117 H117 1.0000 .
C22 C23 1.381(6) 3_666
C22 H22A 1.0000 .
C120 C119 1.378(6) .
C120 H120 1.0000 .
C124 C123 1.383(5) .
C124 H124 1.0000 .
C128 H128 1.0000 .
C34 C35 1.386(6) .
C34 C33 1.389(5) .
C34 H34A 1.0000 .
C37 C32 1.377(5) .
C37 C36 1.384(5) .
C37 H37 1.0000 .
C23 C22 1.381(6) 3_666
C23 H23 1.0000 .
C32 C33 1.384(6) .
C32 C31 1.522(5) .
C25 C26 1.377(6) .
C25 C30 1.394(6) .
C123 H123 1.0000 .
C26 C27 1.383(6) .
C26 H26 1.0000 .
C36 C35 1.378(6) .
C36 H36 1.0000 .
C119 H119 1.0000 .
C28 C27 1.368(6) .
C28 C29 1.372(7) .
C28 H28 1.0000 .
C31 H31B 1.0000 .
C31 H31A 1.0000 .
C14 H14A 1.0001 .
C14 H14B 1.0001 .
C14 H14C 1.0001 .
C35 H35 1.0000 .
C27 H27 1.0000 .
C30 C29 1.395(6) .
C30 H30 1.0000 .
C33 H33 1.0000 .
C29 H29 1.0000 .
C11 H11A 1.0001 .
C11 H11B 1.0001 .
C11 H11C 1.0001 .
C12 H12A 1.0001 .
C12 H12B 1.0001 .
C12 H12C 1.0001 .
C13 H13A 1.0001 .
C13 H13B 1.0001 .
C13 H13C 1.0001 .

loop_
_geom_torsion_atom_site_label_1
_geom_torsion_atom_site_label_2
_geom_torsion_atom_site_label_3
_geom_torsion_atom_site_label_4
_geom_torsion
_geom_torsion_site_symmetry_4
N103 Fe1 N101 C104 92(2) .
N102 Fe1 N101 C104 4.4(3) .
N104 Fe1 N101 C104 -180.0(3) .
N103 Fe1 N101 C101 -89(2) .
N102 Fe1 N101 C101 -176.1(3) .
N104 Fe1 N101 C101 -0.5(3) .
N101 Fe1 N103 C112 90(2) .
N102 Fe1 N103 C112 177.5(3) .
N104 Fe1 N103 C112 1.8(3) .
N101 Fe1 N103 C109 -84(2) .
N102 Fe1 N103 C109 3.0(3) .
N104 Fe1 N103 C109 -172.7(3) .
N103 Fe1 N104 C113 -2.0(3) .
N101 Fe1 N104 C113 -177.8(3) .
N102 Fe1 N104 C113 -92(2) .
N103 Fe1 N104 C116 173.1(3) .
N101 Fe1 N104 C116 -2.7(3) .
N102 Fe1 N104 C116 83(2) .
N103 Fe1 N102 C105 -179.6(3) .
N101 Fe1 N102 C105 -3.8(3) .
N104 Fe1 N102 C105 -89(2) .
N103 Fe1 N102 C108 -0.1(3) .
N101 Fe1 N102 C108 175.7(3) .
N104 Fe1 N102 C108 90(2) .
C108 N107 C109 N103 0.6(7) .
C108 N107 C109 C110 -177.5(4) .
C112 N103 C109 N107 -179.3(4) .
Fe1 N103 C109 N107 -3.8(6) .
C112 N103 C109 C110 -1.0(4) .
Fe1 N103 C109 C110 174.5(3) .
C105 N106 C104 N101 -1.2(6) .
C105 N106 C104 C103 176.2(4) .
C101 N101 C104 N106 177.7(4) .
Fe1 N101 C104 N106 -2.7(6) .
C101 N101 C104 C103 0.0(4) .
Fe1 N101 C104 C103 179.6(3) .
C113 N108 C112 N103 -1.7(6) .
C113 N108 C112 C111 173.8(4) .
C109 N103 C112 N108 175.1(4) .
Fe1 N103 C112 N108 -0.4(6) .
C109 N103 C112 C111 -0.9(4) .
Fe1 N103 C112 C111 -176.3(3) .
N108 C112 C111 C110 -173.7(4) .
N103 C112 C111 C110 2.4(5) .
N108 C112 C111 C128 6.3(7) .
N103 C112 C111 C128 -177.6(4) .
C104 N106 C105 N102 1.8(7) .
C104 N106 C105 C106 -176.8(4) .
C108 N102 C105 N106 -178.0(4) .
Fe1 N102 C105 N106 1.6(6) .
C108 N102 C105 C106 0.8(4) .
Fe1 N102 C105 C106 -179.7(2) .
C113 N104 C116 N105 -179.3(4) .
Fe1 N104 C116 N105 4.9(6) .
C113 N104 C116 C115 0.4(4) .
Fe1 N104 C116 C115 -175.5(3) .
C112 N108 C113 N104 1.5(7) .
C112 N108 C113 C114 -173.7(3) .
C116 N104 C113 N108 -175.1(4) .
Fe1 N104 C113 N108 0.8(6) .
C116 N104 C113 C114 0.6(4) .
Fe1 N104 C113 C114 176.4(2) .
N104 C116 N105 C101 -2.9(7) .
C115 C116 N105 C101 177.5(4) .
N105 C116 C115 C114 178.4(4) .
N104 C116 C115 C114 -1.3(5) .
N105 C116 C115 C132 -3.7(7) .
N104 C116 C115 C132 176.6(4) .
C116 N105 C101 N101 -0.9(7) .
C116 N105 C101 C102 -179.7(4) .
C104 N101 C101 N105 -178.1(4) .
Fe1 N101 C101 N105 2.3(6) .
C104 N101 C101 C102 0.8(5) .
Fe1 N101 C101 C102 -178.8(3) .
C117 C102 C101 N105 -2.2(8) .
C103 C102 C101 N105 177.7(4) .
C117 C102 C101 N101 178.8(4) .
C103 C102 C101 N101 -1.3(5) .
C114 C115 C132 C131 -0.6(6) .
C116 C115 C132 C131 -178.2(4) .
C117 C102 C103 C120 -0.1(6) .
C101 C102 C103 C120 -180.0(4) .
C117 C102 C103 C104 -178.9(4) .
C101 C102 C103 C104 1.2(5) .
N106 C104 C103 C120 2.8(8) .
N101 C104 C103 C120 -179.4(4) .
N106 C104 C103 C102 -178.6(4) .
N101 C104 C103 C102 -0.8(5) .
C109 N107 C108 N102 2.8(7) .
C109 N107 C108 C107 179.9(4) .
C105 N102 C108 N107 176.8(4) .
Fe1 N102 C108 N107 -2.7(6) .
C105 N102 C108 C107 -0.5(4) .
Fe1 N102 C108 C107 179.9(2) .
C128 C111 C110 C125 -1.7(6) .
C112 C111 C110 C125 178.3(4) .
C128 C111 C110 C109 177.1(4) .
C112 C111 C110 C109 -2.9(5) .
N107 C109 C110 C111 -179.2(4) .
N103 C109 C110 C111 2.5(5) .
N107 C109 C110 C125 -0.6(7) .
N103 C109 C110 C125 -178.9(4) .
C132 C115 C114 C129 0.9(7) .
C116 C115 C114 C129 179.1(4) .
C132 C115 C114 C113 -176.6(4) .
C116 C115 C114 C113 1.5(5) .
N108 C113 C114 C115 174.6(4) .
N104 C113 C114 C115 -1.3(5) .
N108 C113 C114 C129 -2.6(7) .
N104 C113 C114 C129 -178.6(4) .
C122 C121 C106 C107 1.3(6) .
C122 C121 C106 C105 -177.6(4) .
N106 C105 C106 C107 178.1(4) .
N102 C105 C106 C107 -0.7(5) .
N106 C105 C106 C121 -2.9(7) .
N102 C105 C106 C121 178.3(4) .
C115 C114 C129 C130 -0.7(6) .
C113 C114 C129 C130 176.1(4) .
C115 C132 C131 C130 0.1(6) .
C132 C131 C130 C129 0.1(7) .
C114 C129 C130 C131 0.2(6) .
C127 C126 C125 C110 -0.4(7) .
C111 C110 C125 C126 1.5(6) .
C109 C110 C125 C126 -176.9(4) .
C31 N21 C21 C22 -174.3(4) .
C24 N21 C21 C22 -7.3(6) .
C31 N21 C21 C23 7.7(6) .
C24 N21 C21 C23 174.7(4) .
C125 C126 C127 C128 -0.5(7) .
C106 C121 C122 C123 -2.2(6) .
C121 C106 C107 C124 0.5(7) .
C105 C106 C107 C124 179.7(4) .
C121 C106 C107 C108 -178.8(4) .
C105 C106 C107 C108 0.4(5) .
N107 C108 C107 C106 -177.5(4) .
N102 C108 C107 C106 0.1(5) .
N107 C108 C107 C124 3.3(7) .
N102 C108 C107 C124 -179.1(4) .
C21 N21 C24 C25 -89.4(5) .
C31 N21 C24 C25 78.2(5) .
C119 C118 C117 C102 -0.4(7) .
C103 C102 C117 C118 -0.5(7) .
C101 C102 C117 C118 179.4(5) .
N21 C21 C22 C23 -178.4(4) 3_666
C23 C21 C22 C23 -0.3(7) 3_666
C102 C103 C120 C119 1.5(7) .
C104 C103 C120 C119 179.9(5) .
C106 C107 C124 C123 -1.3(6) .
C108 C107 C124 C123 177.8(4) .
C126 C127 C128 C111 0.3(7) .
C110 C111 C128 C127 0.7(6) .
C112 C111 C128 C127 -179.3(4) .
N21 C21 C23 C22 178.4(4) 3_666
C22 C21 C23 C22 0.3(7) 3_666
C36 C37 C32 C33 -1.5(7) .
C36 C37 C32 C31 172.9(4) .
N21 C24 C25 C26 -6.8(7) .
N21 C24 C25 C30 177.6(4) .
C107 C124 C123 C122 0.3(7) .
C121 C122 C123 C124 1.5(7) .
C30 C25 C26 C27 1.0(7) .
C24 C25 C26 C27 -174.5(4) .
C32 C37 C36 C35 0.0(8) .
C103 C120 C119 C118 -2.4(7) .
C117 C118 C119 C120 1.9(7) .
C21 N21 C31 C32 -90.5(5) .
C24 N21 C31 C32 101.7(5) .
C37 C32 C31 N21 149.3(4) .
C33 C32 C31 N21 -36.3(6) .
C37 C36 C35 C34 1.0(8) .
C33 C34 C35 C36 -0.4(8) .
C29 C28 C27 C26 -0.3(8) .
C25 C26 C27 C28 -0.8(8) .
C26 C25 C30 C29 -0.2(7) .
C24 C25 C30 C29 175.6(4) .
C37 C32 C33 C34 2.1(7) .
C31 C32 C33 C34 -172.3(4) .
C35 C34 C33 C32 -1.1(8) .
C27 C28 C29 C30 1.1(9) .
C25 C30 C29 C28 -0.8(8) .
